data_4516460
loop_
_publ_author_name
'Kundu, Subrata'
'Chandrasekhar, Vadapalli'

_publ_section_title
;
 \h6-Benzene(tricarbonyl)chromium and Cymantrene Assemblies Supported on
 an Organostannoxane Platform
;
_journal_issue 11
_journal_name_full 'Crystal Growth &amp; Design'
_journal_page_first 5437
_journal_paper_doi 10.1021/acs.cgd.5b01064
_journal_volume 15
_journal_year 2015
_chemical_formula_moiety 'C17 H22 Cr O7 Sn2'
_chemical_formula_sum 'C17 H22 Cr O7 Sn2'
_chemical_formula_weight 627.73
_space_group_IT_number 15
_space_group_name_Hall '-I 2ya'
_space_group_name_H-M_alt 'I 1 2/a 1'
_symmetry_cell_setting monoclinic
_symmetry_space_group_name_Hall '-I 2ya'
_symmetry_space_group_name_H-M 'I 1 2/a 1'
_atom_sites_solution_hydrogens geom
_atom_sites_solution_primary direct
_atom_sites_solution_secondary difmap
_audit_creation_method SHELXL-97
_cell_angle_alpha 90.00
_cell_angle_beta 110.942(11)
_cell_angle_gamma 90.00
_cell_formula_units_Z 8
_cell_length_a 18.317(7)
_cell_length_b 10.150(4)
_cell_length_c 25.277(13)
_cell_measurement_reflns_used 3355
_cell_measurement_temperature 100(2)
_cell_measurement_theta_max 28.22
_cell_measurement_theta_min 2.33
_cell_volume 4389(3)
_computing_cell_refinement 'Bruker SMART'
_computing_data_collection 'Bruker SMART'
_computing_data_reduction 'Bruker SAINT'
_computing_molecular_graphics 'Bruker SHELXTL'
_computing_publication_material 'Bruker SHELXTL'
_computing_structure_refinement 'Bruker SHELXTL'
_computing_structure_solution 'Bruker SHELXTL'
_diffrn_ambient_temperature 100(2)
_diffrn_measured_fraction_theta_full 0.952
_diffrn_measured_fraction_theta_max 0.952
_diffrn_measurement_device_type 'CCD area detector'
_diffrn_measurement_method 'phi and omega scans'
_diffrn_radiation_monochromator graphite
_diffrn_radiation_source 'fine-focus sealed tube'
_diffrn_radiation_type MoK\a
_diffrn_radiation_wavelength 0.71073
_diffrn_reflns_av_R_equivalents 0.0793
_diffrn_reflns_av_sigmaI/netI 0.0944
_diffrn_reflns_limit_h_max 20
_diffrn_reflns_limit_h_min -21
_diffrn_reflns_limit_k_max 12
_diffrn_reflns_limit_k_min -12
_diffrn_reflns_limit_l_max 21
_diffrn_reflns_limit_l_min -30
_diffrn_reflns_number 8058
_diffrn_reflns_theta_full 25.49
_diffrn_reflns_theta_max 25.49
_diffrn_reflns_theta_min 2.18
_exptl_absorpt_coefficient_mu 2.777
_exptl_absorpt_correction_T_max 0.7687
_exptl_absorpt_correction_T_min 0.7687
_exptl_absorpt_correction_type empirical
_exptl_absorpt_process_details sadabs
_exptl_crystal_colour yellow
_exptl_crystal_density_diffrn 1.900
_exptl_crystal_density_method 'not measured'
_exptl_crystal_description block
_exptl_crystal_F_000 2432
_exptl_crystal_size_max 0.10
_exptl_crystal_size_mid 0.10
_exptl_crystal_size_min 0.10
_refine_diff_density_max 3.857
_refine_diff_density_min -1.524
_refine_diff_density_rms 0.260
_refine_ls_extinction_method none
_refine_ls_goodness_of_fit_ref 1.047
_refine_ls_hydrogen_treatment mixed
_refine_ls_matrix_type full
_refine_ls_number_parameters 226
_refine_ls_number_reflns 3891
_refine_ls_number_restraints 0
_refine_ls_restrained_S_all 1.047
_refine_ls_R_factor_all 0.1034
_refine_ls_R_factor_gt 0.0673
_refine_ls_shift/su_max 0.040
_refine_ls_shift/su_mean 0.001
_refine_ls_structure_factor_coef Fsqd
_refine_ls_weighting_details 'calc w=1/[\s^2^(Fo^2^)+(0.1016P)^2^+0.0000P] where P=(Fo^2^+2Fc^2^)/3'
_refine_ls_weighting_scheme calc
_refine_ls_wR_factor_gt 0.1640
_refine_ls_wR_factor_ref 0.1853
_reflns_number_gt 2603
_reflns_number_total 3891
_reflns_threshold_expression >2sigma(I)
_cod_data_source_file cg5b01064_si_002.cif
_cod_data_source_block complex5
_cod_original_sg_symbol_H-M '     I 2/a'
_cod_database_code 4516460

loop_
_symmetry_equiv_pos_as_xyz
'x, y, z'
'-x+1/2, y, -z'
'x+1/2, y+1/2, z+1/2'
'-x+1, y+1/2, -z+1/2'
'-x, -y, -z'
'x-1/2, -y, z'
'-x+1/2, -y+1/2, -z+1/2'
'x, -y+1/2, z+1/2'

loop_
_atom_site_label
_atom_site_type_symbol
_atom_site_fract_x
_atom_site_fract_y
_atom_site_fract_z
_atom_site_U_iso_or_equiv
_atom_site_adp_type
_atom_site_occupancy
_atom_site_symmetry_multiplicity
_atom_site_calc_flag
_atom_site_refinement_flags
Sn1 Sn 0.64935(4) 0.32656(6) 0.61184(3) 0.0169(2) Uani 1 1 d .
Sn2 Sn 0.72411(4) 0.82475(7) 0.60306(3) 0.0171(2) Uani 1 1 d .
Cr3 Cr 0.48055(11) 0.76831(16) 0.67786(7) 0.0184(4) Uani 1 1 d .
O2 O 0.5592(4) 0.4659(7) 0.6068(3) 0.0237(18) Uani 1 1 d .
O4 O 0.8116(4) 0.9669(7) 0.6039(3) 0.0230(13) Uani 1 1 d .
O5 O 0.7476(5) 1.1453(7) 0.6172(3) 0.0230(13) Uani 1 1 d .
O1 O 0.6276(5) 0.6433(7) 0.6000(3) 0.0238(18) Uani 1 1 d .
C1 C 0.5714(7) 0.1658(10) 0.6091(5) 0.028(3) Uani 1 1 d .
H1A H 0.5222 0.2001 0.6084 0.043 Uiso 1 1 calc R
H1B H 0.5939 0.1115 0.6420 0.043 Uiso 1 1 calc R
H1C H 0.5633 0.1142 0.5757 0.043 Uiso 1 1 calc R
C11 C 0.8021(8) 0.6698(11) 0.6013(6) 0.036(3) Uani 1 1 d .
H11A H 0.8531 0.7057 0.6080 0.054 Uiso 1 1 calc R
H11B H 0.7832 0.6276 0.5649 0.054 Uiso 1 1 calc R
H11C H 0.8051 0.6065 0.6302 0.054 Uiso 1 1 calc R
C4 C 0.5005(6) 0.6725(9) 0.6057(4) 0.016(2) Uani 1 1 d .
C7 C 0.3730(7) 0.8272(9) 0.6084(4) 0.0173(11) Uani 1 1 d .
C8 C 0.3730(7) 0.6855(9) 0.6150(4) 0.0173(11) Uani 1 1 d .
H8 H 0.3340 0.6449 0.6282 0.021 Uiso 1 1 calc R
C5 C 0.4990(7) 0.8125(9) 0.5978(4) 0.017(2) Uani 1 1 d .
H5 H 0.5470 0.8577 0.5993 0.020 Uiso 1 1 calc R
O6 O 0.5846(5) 0.9858(8) 0.7451(3) 0.035(2) Uani 1 1 d .
C9 C 0.4357(6) 0.6110(10) 0.6141(4) 0.0173(11) Uani 1 1 d .
H9 H 0.4400 0.5189 0.6265 0.021 Uiso 1 1 calc R
C13 C 0.8040(7) 1.0925(10) 0.6110(4) 0.021(2) Uani 1 1 d .
C3 C 0.5691(7) 0.5918(10) 0.6037(4) 0.020(2) Uani 1 1 d .
O7 O 0.4041(6) 0.7898(8) 0.7647(3) 0.039(2) Uani 1 1 d .
O8 O 0.5954(5) 0.5848(8) 0.7594(3) 0.040(2) Uani 1 1 d .
C12 C 0.7300(6) 0.3935(11) 0.6895(4) 0.024(3) Uani 1 1 d .
H12A H 0.7572 0.4691 0.6831 0.036 Uiso 1 1 calc R
H12B H 0.7669 0.3248 0.7067 0.036 Uiso 1 1 calc R
H12C H 0.7028 0.4171 0.7143 0.036 Uiso 1 1 calc R
C6 C 0.4362(6) 0.8867(10) 0.6002(4) 0.0173(11) Uani 1 1 d .
H6 H 0.4412 0.9828 0.6030 0.021 Uiso 1 1 calc R
C10 C 0.6420(7) 0.8842(11) 0.5236(4) 0.025(3) Uani 1 1 d .
H10A H 0.5990 0.8234 0.5121 0.038 Uiso 1 1 calc R
H10B H 0.6667 0.8851 0.4959 0.038 Uiso 1 1 calc R
H10C H 0.6231 0.9709 0.5270 0.038 Uiso 1 1 calc R
C2 C 0.6593(8) 0.3695(11) 0.5330(5) 0.029(3) Uani 1 1 d .
H2A H 0.7066 0.4180 0.5390 0.044 Uiso 1 1 calc R
H2B H 0.6153 0.4213 0.5105 0.044 Uiso 1 1 calc R
H2C H 0.6606 0.2888 0.5135 0.044 Uiso 1 1 calc R
C15 C 0.5457(7) 0.9027(11) 0.7183(5) 0.025(3) Uani 1 1 d .
C14 C 0.5501(7) 0.6533(11) 0.7277(5) 0.025(3) Uani 1 1 d .
C16 C 0.4306(8) 0.7804(11) 0.7313(5) 0.028(3) Uani 1 1 d .
C17 C 0.7151(7) 0.8690(11) 0.6821(4) 0.025(3) Uani 1 1 d .
H17A H 0.7085 0.9622 0.6849 0.037 Uiso 1 1 calc R
H17B H 0.7618 0.8411 0.7120 0.037 Uiso 1 1 calc R
H17C H 0.6709 0.8237 0.6854 0.037 Uiso 1 1 calc R

loop_
_atom_site_aniso_label
_atom_site_aniso_U_11
_atom_site_aniso_U_22
_atom_site_aniso_U_33
_atom_site_aniso_U_23
_atom_site_aniso_U_13
_atom_site_aniso_U_12
Sn1 0.0138(5) 0.0067(4) 0.0311(5) -0.0016(3) 0.0089(3) -0.0004(3)
Sn2 0.0146(5) 0.0065(4) 0.0320(5) 0.0007(3) 0.0103(3) -0.0004(3)
Cr3 0.0144(10) 0.0114(8) 0.0296(9) -0.0001(7) 0.0082(8) -0.0003(7)
O2 0.018(5) 0.007(4) 0.050(5) 0.005(3) 0.016(4) 0.002(3)
O4 0.017(3) 0.007(3) 0.047(3) 0.001(2) 0.014(3) 0.001(2)
O5 0.017(3) 0.007(3) 0.047(3) 0.001(2) 0.014(3) 0.001(2)
O1 0.014(5) 0.013(4) 0.047(5) 0.002(3) 0.014(4) 0.003(3)
C1 0.027(8) 0.016(6) 0.043(7) -0.003(5) 0.014(6) -0.008(5)
C11 0.021(8) 0.022(7) 0.070(9) 0.007(6) 0.024(7) 0.005(6)
C4 0.012(6) 0.006(5) 0.029(6) 0.003(4) 0.006(5) 0.006(4)
C7 0.015(3) 0.009(3) 0.028(3) 0.002(2) 0.007(2) 0.000(2)
C8 0.015(3) 0.009(3) 0.028(3) 0.002(2) 0.007(2) 0.000(2)
C5 0.018(7) 0.007(5) 0.031(6) -0.005(4) 0.014(5) -0.004(4)
O6 0.027(5) 0.028(5) 0.052(5) -0.024(4) 0.015(4) -0.007(4)
C9 0.015(3) 0.009(3) 0.028(3) 0.002(2) 0.007(2) 0.000(2)
C13 0.024(7) 0.015(6) 0.020(6) 0.000(4) 0.003(5) 0.006(5)
C3 0.021(7) 0.019(6) 0.019(5) -0.003(4) 0.007(5) -0.002(5)
O7 0.052(7) 0.036(5) 0.038(5) 0.007(4) 0.026(5) 0.006(5)
O8 0.031(6) 0.031(5) 0.044(5) 0.013(4) -0.001(5) 0.005(4)
C12 0.010(7) 0.028(7) 0.036(6) -0.005(5) 0.010(5) 0.008(5)
C6 0.015(3) 0.009(3) 0.028(3) 0.002(2) 0.007(2) 0.000(2)
C10 0.014(7) 0.030(7) 0.028(6) 0.003(5) 0.004(5) -0.005(5)
C2 0.031(8) 0.027(7) 0.034(7) -0.009(5) 0.017(6) -0.001(5)
C15 0.014(7) 0.021(7) 0.040(7) -0.007(5) 0.010(6) 0.004(5)
C14 0.014(7) 0.028(7) 0.033(6) -0.007(5) 0.008(5) 0.000(5)
C16 0.035(8) 0.014(6) 0.035(7) 0.002(5) 0.014(6) -0.010(5)
C17 0.021(7) 0.027(6) 0.023(6) -0.001(5) 0.004(5) 0.000(5)

loop_
_atom_type_symbol
_atom_type_description
_atom_type_scat_dispersion_real
_atom_type_scat_dispersion_imag
_atom_type_scat_source
C C 0.0033 0.0016 'International Tables Vol C Tables 4.2.6.8 and 6.1.1.4'
H H 0.0000 0.0000 'International Tables Vol C Tables 4.2.6.8 and 6.1.1.4'
Cr Cr 0.3209 0.6236 'International Tables Vol C Tables 4.2.6.8 and 6.1.1.4'
O O 0.0106 0.0060 'International Tables Vol C Tables 4.2.6.8 and 6.1.1.4'
Sn Sn -0.6537 1.4246 'International Tables Vol C Tables 4.2.6.8 and 6.1.1.4'

loop_
_geom_angle_atom_site_label_1
_geom_angle_atom_site_label_2
_geom_angle_atom_site_label_3
_geom_angle
_geom_angle_site_symmetry_1
_geom_angle_site_symmetry_3
C12 Sn1 C2 123.1(5) . .
C12 Sn1 O2 96.4(3) . .
C2 Sn1 O2 97.6(4) . .
C12 Sn1 C1 120.7(5) . .
C2 Sn1 C1 114.0(5) . .
O2 Sn1 C1 90.6(4) . .
C12 Sn1 O5 86.4(3) . 1_545
C2 Sn1 O5 84.3(4) . 1_545
O2 Sn1 O5 174.9(3) . 1_545
C1 Sn1 O5 84.4(4) . 1_545
C17 Sn2 C10 124.5(5) . .
C17 Sn2 C11 117.1(5) . .
C10 Sn2 C11 116.3(5) . .
C17 Sn2 O4 99.1(4) . .
C10 Sn2 O4 95.3(4) . .
C11 Sn2 O4 89.6(4) . .
C17 Sn2 O1 83.9(4) . .
C10 Sn2 O1 85.8(4) . .
C11 Sn2 O1 85.9(4) . .
O4 Sn2 O1 175.4(2) . .
C14 Cr3 C15 86.5(5) . .
C14 Cr3 C16 86.9(5) . .
C15 Cr3 C16 86.5(5) . .
C14 Cr3 C6 154.0(5) . .
C15 Cr3 C6 92.8(5) . .
C16 Cr3 C6 119.0(5) . .
C14 Cr3 C7 156.3(4) . .
C15 Cr3 C7 117.0(4) . .
C16 Cr3 C7 91.6(5) . .
C6 Cr3 C7 36.7(4) . .
C14 Cr3 C9 91.5(4) . .
C15 Cr3 C9 158.4(4) . .
C16 Cr3 C9 114.8(4) . .
C6 Cr3 C9 79.7(4) . .
C7 Cr3 C9 67.7(4) . .
C14 Cr3 C8 118.0(4) . .
C15 Cr3 C8 155.1(4) . .
C16 Cr3 C8 90.2(5) . .
C6 Cr3 C8 67.3(4) . .
C7 Cr3 C8 38.3(3) . .
C9 Cr3 C8 36.5(4) . .
C14 Cr3 C4 90.5(4) . .
C15 Cr3 C4 120.9(4) . .
C16 Cr3 C4 152.3(4) . .
C6 Cr3 C4 67.7(4) . .
C7 Cr3 C4 80.0(4) . .
C9 Cr3 C4 37.6(4) . .
C8 Cr3 C4 66.8(4) . .
C14 Cr3 C5 117.2(5) . .
C15 Cr3 C5 94.3(4) . .
C16 Cr3 C5 155.9(5) . .
C6 Cr3 C5 36.9(4) . .
C7 Cr3 C5 66.6(4) . .
C9 Cr3 C5 67.5(4) . .
C8 Cr3 C5 78.9(4) . .
C4 Cr3 C5 37.8(3) . .
C3 O2 Sn1 122.1(7) . .
C13 O4 Sn2 122.8(7) . .
C13 O5 Sn1 157.7(7) . 1_565
C3 O1 Sn2 157.9(7) . .
C9 C4 C5 118.7(9) . .
C9 C4 C3 120.9(8) . .
C5 C4 C3 120.4(9) . .
C9 C4 Cr3 71.1(6) . .
C5 C4 Cr3 71.2(5) . .
C3 C4 Cr3 130.4(7) . .
C6 C7 C8 118.9(10) . .
C6 C7 C13 121.5(9) . 6_575
C8 C7 C13 119.5(9) . 6_575
C6 C7 Cr3 71.4(6) . .
C8 C7 Cr3 71.1(6) . .
C13 C7 Cr3 129.1(7) 6_575 .
C9 C8 C7 120.5(10) . .
C9 C8 Cr3 71.7(6) . .
C7 C8 Cr3 70.6(6) . .
C6 C5 C4 120.3(10) . .
C6 C5 Cr3 70.9(6) . .
C4 C5 Cr3 71.0(6) . .
C8 C9 C4 120.3(9) . .
C8 C9 Cr3 71.8(6) . .
C4 C9 Cr3 71.3(6) . .
O5 C13 O4 125.8(10) . .
O5 C13 C7 121.4(9) . 6_675
O4 C13 C7 112.7(9) . 6_675
O1 C3 O2 124.8(10) . .
O1 C3 C4 122.0(9) . .
O2 C3 C4 113.2(9) . .
C7 C6 C5 121.2(9) . .
C7 C6 Cr3 71.9(6) . .
C5 C6 Cr3 72.2(6) . .
O6 C15 Cr3 176.9(10) . .
O8 C14 Cr3 177.6(11) . .
O7 C16 Cr3 176.8(12) . .

loop_
_geom_bond_atom_site_label_1
_geom_bond_atom_site_label_2
_geom_bond_distance
_geom_bond_site_symmetry_2
Sn1 C12 2.104(11) .
Sn1 C2 2.112(10) .
Sn1 O2 2.144(7) .
Sn1 C1 2.153(11) .
Sn1 O5 2.542(7) 1_545
Sn2 C17 2.111(10) .
Sn2 C10 2.121(11) .
Sn2 C11 2.136(11) .
Sn2 O4 2.151(7) .
Sn2 O1 2.534(8) .
Cr3 C14 1.851(12) .
Cr3 C15 1.860(12) .
Cr3 C16 1.887(12) .
Cr3 C6 2.195(10) .
Cr3 C7 2.202(11) .
Cr3 C9 2.208(10) .
Cr3 C8 2.209(11) .
Cr3 C4 2.210(10) .
Cr3 C5 2.213(10) .
O2 C3 1.297(12) .
O4 C13 1.301(12) .
O5 C13 1.223(13) .
O5 Sn1 2.542(7) 1_565
O1 C3 1.226(13) .
C4 C9 1.424(14) .
C4 C5 1.433(12) .
C4 C3 1.516(14) .
C7 C6 1.386(14) .
C7 C8 1.448(13) .
C7 C13 1.524(15) 6_575
C8 C9 1.382(14) .
C5 C6 1.395(14) .
O6 C15 1.154(13) .
C13 C7 1.524(15) 6_675
O7 C16 1.120(13) .
O8 C14 1.157(13) .
